data_4081568
loop_
_publ_author_name
'Cai, Xu-Min'
'H\"ohne, Dominik'
'K\"oberl, Mathias'
'Cokoja, Mirza'
'P\"othig, Alexander'
'Herdtweck, Eberhardt'
'Haslinger, Stefan'
'Herrmann, Wolfgang A.'
'K\"uhn, Fritz E.'

_publ_section_title
;
 Synthesis and Characterization of Dimolybdenum(II) Complexes Connected by
 Carboxylate Linkers
;
_journal_issue 20
_journal_name_full Organometallics
_journal_page_first 6004
_journal_paper_doi 10.1021/om400518f
_journal_volume 32
_journal_year 2013
_chemical_compound_source 'see text'
_chemical_formula_moiety 'C30 H30 B F4 Fe2 Mo2 N4 O4, 2(C2 H3 N), B F4'
_chemical_formula_sum 'C34 H36 B2 F8 Fe2 Mo2 N6 O4'
_chemical_formula_weight 1069.89
_chemical_name_systematic ?
_space_group_IT_number 19
_symmetry_cell_setting orthorhombic
_symmetry_Int_Tables_number 19
_symmetry_space_group_name_Hall 'P 2ac 2ab'
_symmetry_space_group_name_H-M 'P 21 21 21'
_atom_sites_solution_hydrogens geom
_atom_sites_solution_primary direct
_atom_sites_solution_secondary difmap
_cell_angle_alpha 90
_cell_angle_beta 90
_cell_angle_gamma 90
_cell_formula_units_Z 4
_cell_length_a 9.3889(2)
_cell_length_b 11.2996(2)
_cell_length_c 44.7144(8)
_cell_measurement_reflns_used 5712
_cell_measurement_temperature 123
_cell_measurement_theta_max 25.1575
_cell_measurement_theta_min 2.2618
_cell_volume 4743.79(16)
_computing_cell_refinement 'SAINT (Bruker, 2008b)'
_computing_data_collection 'APEX II Control Software (Bruker, 2008a)'
_computing_data_reduction 'SAINT (Bruker, 2008b)'
_computing_molecular_graphics 'PLATON (Spek, 2011)'
_computing_publication_material 'PLATON (Spek, 2011), enCIFer (Allen, 2004)'
_computing_structure_refinement 'SHELXL97 (Sheldrick, 1997), SHELXLE (Huebschle, 2011)'
_computing_structure_solution 'SHELXS97 (Sheldrick, 1997)'
_diffrn_ambient_temperature 123
_diffrn_detector ' CCD plate '
_diffrn_detector_area_resol_mean 16
_diffrn_measured_fraction_theta_full 0.997
_diffrn_measured_fraction_theta_max 0.997
_diffrn_measurement_device ' \k-geometry diffractometer '
_diffrn_measurement_device_type ' Bruker APEX-II CCD '
_diffrn_measurement_method ' phi- and omega-rotation '
_diffrn_radiation_monochromator graphite
_diffrn_radiation_probe x-ray
_diffrn_radiation_source 'fine-focus sealed tube'
_diffrn_radiation_type MoK\a
_diffrn_radiation_wavelength 0.71073
_diffrn_reflns_av_R_equivalents 0.0000
_diffrn_reflns_av_sigmaI/netI 0.0649
_diffrn_reflns_limit_h_max 11
_diffrn_reflns_limit_h_min -11
_diffrn_reflns_limit_k_max 13
_diffrn_reflns_limit_k_min 0
_diffrn_reflns_limit_l_max 53
_diffrn_reflns_limit_l_min 0
_diffrn_reflns_number 8658
_diffrn_reflns_reduction_process
;
;
_diffrn_reflns_theta_full 25.36
_diffrn_reflns_theta_max 25.36
_diffrn_reflns_theta_min 1.82
_exptl_absorpt_coefficient_mu 1.186
_exptl_absorpt_correction_T_max 0.897
_exptl_absorpt_correction_T_min 0.714
_exptl_absorpt_correction_type multi-scan
_exptl_absorpt_process_details 'SADABS, Bruker, 2008b'
_exptl_crystal_colour red
_exptl_crystal_density_diffrn 1.498
_exptl_crystal_density_method 'Not Measured'
_exptl_crystal_description block
_exptl_crystal_F_000 2128
_exptl_crystal_size_max 0.300
_exptl_crystal_size_mid 0.120
_exptl_crystal_size_min 0.090
_platon_squeeze_details
;
The unit cell contains 5 methylene chloride molecules which have been treated 
as a diffuse contribution to the overall scattering without specific atom 
positions by SQUEEZE/PLATON.
;
_refine_diff_density_max 2.859
_refine_diff_density_min -0.913
_refine_diff_density_rms 0.116
_refine_ls_abs_structure_details 'Flack H.D. (1983), Acta Cryst. A39, 876-881'
_refine_ls_abs_structure_Flack 0.0(5)
_refine_ls_extinction_method none
_refine_ls_goodness_of_fit_ref 1.042
_refine_ls_hydrogen_treatment constr
_refine_ls_matrix_type full
_refine_ls_number_parameters 530
_refine_ls_number_reflns 8658
_refine_ls_number_restraints 6
_refine_ls_restrained_S_all 1.042
_refine_ls_R_factor_all 0.0731
_refine_ls_R_factor_gt 0.0524
_refine_ls_shift/su_max 0.003
_refine_ls_shift/su_mean 0.000
_refine_ls_structure_factor_coef Fsqd
_refine_ls_weighting_details 'calc w=1/[\s^2^(Fo^2^)+(0.0537P)^2^+8.8786P] where P=(Fo^2^+2Fc^2^)/3'
_refine_ls_weighting_scheme calc
_refine_ls_wR_factor_gt 0.1114
_refine_ls_wR_factor_ref 0.1182
_reflns_number_gt 6891
_reflns_number_total 8658
_reflns_threshold_expression I>2\s(I)
_cod_data_source_file om400518f_si_002.cif
_cod_data_source_block caixu3_0m-sr
_cod_depositor_comments
;
The following automatic conversions were performed:

'_symmetry_cell_setting' value 'Orthorhombic' changed to
'orthorhombic' according to
/home/saulius/struct/CIF-dictionaries/cif_core.dic dictionary named
'cif_core.dic' version 2.4.2 from 2011-04-26.

Automatic conversion script
Id: cif_fix_values 1891 2012-01-12 08:04:46Z andrius 
;
_cod_database_code 4081568

loop_
_symmetry_equiv_pos_site_id
_symmetry_equiv_pos_as_xyz
1 x,y,z
2 1/2-x,-y,1/2+z
3 1/2+x,1/2-y,-z
4 -x,1/2+y,1/2-z

loop_
_atom_site_aniso_label
_atom_site_aniso_U_11
_atom_site_aniso_U_22
_atom_site_aniso_U_33
_atom_site_aniso_U_23
_atom_site_aniso_U_13
_atom_site_aniso_U_12
Mo1 0.0186(3) 0.0144(3) 0.0141(3) 0.0005(3) 0.0005(2) 0.0007(2)
Mo2 0.0095(3) 0.0157(3) 0.0162(3) -0.0004(3) -0.0002(2) -0.0001(2)
Fe1 0.0840(9) 0.0129(5) 0.0252(6) 0.0016(4) -0.0035(7) 0.0011(6)
Fe2 0.0277(5) 0.0193(5) 0.0169(5) 0.0020(4) -0.0014(6) 0.0006(5)
F1 0.015(2) 0.069(3) 0.050(3) 0.007(3) -0.007(2) 0.004(2)
F2 0.047(3) 0.066(3) 0.049(3) 0.007(2) 0.002(3) -0.002(3)
F3 0.010(2) 0.077(4) 0.049(3) -0.003(3) -0.004(2) 0.011(2)
F4 0.034(2) 0.077(3) 0.053(3) -0.010(3) 0.001(3) 0.000(3)
O1 0.020(3) 0.025(3) 0.021(3) -0.003(2) -0.001(2) 0.010(2)
O2 0.027(3) 0.016(3) 0.015(3) 0.001(2) 0.001(2) 0.001(2)
O3 0.019(3) 0.016(3) 0.016(3) 0.004(2) 0.004(2) 0.000(2)
O4 0.019(3) 0.014(3) 0.019(3) -0.001(2) 0.001(2) 0.002(2)
N1 0.016(3) 0.027(4) 0.019(3) -0.001(3) 0.004(3) 0.001(3)
N2 0.024(4) 0.016(4) 0.026(4) 0.006(3) -0.004(3) 0.000(3)
N3 0.022(4) 0.022(4) 0.026(4) -0.005(3) -0.002(3) -0.005(3)
N4 0.012(3) 0.034(4) 0.020(4) 0.006(3) 0.000(3) 0.001(3)
C1 0.031(4) 0.026(4) 0.025(4) -0.010(3) 0.018(4) -0.014(5)
C2 0.054(4) 0.011(3) 0.020(3) 0.001(3) -0.001(4) -0.005(4)
C3 0.079(7) 0.027(5) 0.020(5) 0.001(4) -0.008(4) 0.007(4)
C4 0.110(11) 0.017(5) 0.033(5) 0.008(4) -0.009(6) 0.006(6)
C5 0.125(11) 0.020(5) 0.028(6) 0.009(4) 0.008(6) -0.009(6)
C6 0.070(7) 0.020(5) 0.024(5) 0.000(4) 0.000(4) -0.010(4)
C7 0.112(8) 0.028(4) 0.021(4) 0.000(3) 0.003(6) 0.000(6)
C8 0.119(9) 0.043(6) 0.029(5) -0.002(6) 0.017(5) 0.004(6)
C9 0.124(11) 0.012(4) 0.037(5) -0.001(4) 0.006(7) 0.005(6)
C10 0.121(11) 0.033(6) 0.037(6) -0.001(5) -0.028(7) -0.027(7)
C11 0.116(9) 0.029(5) 0.036(6) -0.013(5) -0.026(6) 0.005(6)
C12 0.019(3) 0.015(3) 0.021(3) 0.005(3) 0.000(4) -0.001(3)
C13 0.022(3) 0.006(3) 0.022(3) 0.001(2) 0.000(3) -0.001(3)
C14 0.018(4) 0.023(4) 0.031(5) -0.001(4) -0.002(3) 0.001(3)
C15 0.050(6) 0.025(4) 0.016(4) -0.007(3) 0.004(4) 0.010(4)
C16 0.021(4) 0.022(3) 0.019(4) 0.001(3) -0.003(4) -0.001(4)
C17 0.044(5) 0.022(4) 0.020(4) -0.005(4) 0.001(4) -0.005(4)
C18 0.083(8) 0.015(4) 0.029(5) 0.000(4) 0.004(5) -0.010(4)
C19 0.075(8) 0.036(6) 0.030(6) 0.009(4) 0.015(5) -0.012(5)
C20 0.119(8) 0.028(4) 0.019(4) 0.004(3) 0.009(6) 0.008(7)
C21 0.083(8) 0.026(5) 0.059(7) 0.008(5) -0.029(6) -0.003(5)
C22 0.008(5) 0.026(4) 0.047(5) 0.002(3) 0.003(4) 0.008(3)
C23 0.025(4) 0.023(4) 0.029(5) 0.004(4) 0.005(3) -0.001(3)
C24 0.061(7) 0.031(5) 0.050(6) 0.019(5) 0.020(5) -0.004(4)
C25 0.020(4) 0.037(5) 0.019(4) -0.008(4) -0.006(3) -0.005(3)
C26 0.080(8) 0.022(5) 0.033(5) 0.007(4) -0.016(5) -0.003(5)
C27 0.008(4) 0.028(4) 0.028(5) 0.000(4) -0.001(3) 0.000(3)
C28 0.032(5) 0.052(6) 0.031(5) -0.009(4) 0.006(4) 0.002(4)
C29 0.026(5) 0.033(5) 0.016(4) -0.006(4) -0.007(3) 0.004(3)
C30 0.049(6) 0.036(5) 0.033(5) -0.019(4) -0.009(4) -0.002(4)
B1 0.036(2) 0.038(2) 0.037(2) 0.0000(10) 0.0010(10) -0.0003(10)
N5 0.113(9) 0.107(8) 0.091(8) -0.025(7) -0.012(8) 0.009(9)
C31 0.066(7) 0.074(8) 0.087(8) 0.009(7) -0.002(8) 0.017(8)
C32 0.116(10) 0.071(7) 0.052(6) 0.010(5) -0.023(8) -0.007(8)
N6 0.035(5) 0.048(4) 0.076(5) -0.023(4) 0.008(4) -0.011(4)
C33 0.042(5) 0.055(5) 0.039(5) 0.007(4) 0.012(5) -0.004(5)
C34 0.32(2) 0.030(5) 0.040(6) -0.007(5) 0.015(11) -0.005(11)
F5 0.074(4) 0.036(2) 0.027(2) -0.0038(18) 0.002(2) 0.007(2)
F6 0.122(5) 0.045(3) 0.050(3) 0.015(2) -0.017(4) -0.033(4)
F7 0.148(7) 0.064(4) 0.038(3) -0.013(3) 0.006(4) 0.041(4)
F8 0.061(4) 0.093(5) 0.076(4) 0.030(4) -0.013(3) -0.013(4)
B2 0.050(7) 0.024(4) 0.031(5) 0.001(4) 0.003(4) 0.000(4)

loop_
_atom_site_label
_atom_site_type_symbol
_atom_site_thermal_displace_type
_atom_site_fract_x
_atom_site_fract_y
_atom_site_fract_z
_atom_site_occupancy
_atom_site_U_iso_or_equiv
_atom_site_calc_flag
_atom_site_refinement_flags
Mo1 Mo Uani 0.41597(6) 0.58448(5) 0.13218(1) 1.000 0.0157(2) d .
Mo2 Mo Uani 0.64297(5) 0.58470(5) 0.13261(1) 1.000 0.0138(2) d .
Fe1 Fe Uani 0.52880(18) 1.04321(8) 0.09800(2) 1.000 0.0407(4) d .
Fe2 Fe Uani 0.53319(13) 0.49096(8) 0.01543(2) 1.000 0.0213(3) d .
F1 F Uani 0.9061(4) 0.5792(5) 0.12862(10) 1.000 0.0447(16) d .
F2 F Uani 1.0303(6) 0.4647(4) 0.16160(10) 1.000 0.0540(17) d .
F3 F Uani 1.1442(4) 0.5804(5) 0.12844(10) 1.000 0.0453(18) d .
F4 F Uani 1.0265(6) 0.6627(4) 0.16753(10) 1.000 0.0547(16) d .
O1 O Uani 0.4132(6) 0.7305(4) 0.10386(11) 1.000 0.0220(17) d .
O2 O Uani 0.6502(6) 0.7300(4) 0.10428(11) 1.000 0.0193(17) d .
O3 O Uani 0.4118(5) 0.4758(4) 0.09456(10) 1.000 0.0170(17) d .
O4 O Uani 0.6489(5) 0.4768(4) 0.09476(10) 1.000 0.0173(17) d .
N1 N Uani 0.3678(6) 0.4376(6) 0.16155(13) 1.000 0.0207(19) d .
N2 N Uani 0.6818(7) 0.4388(6) 0.16203(14) 1.000 0.022(2) d .
N3 N Uani 0.3638(7) 0.7006(6) 0.16869(15) 1.000 0.023(2) d .
N4 N Uani 0.6867(6) 0.7047(6) 0.16924(14) 1.000 0.022(2) d .
C1 C Uani 0.5318(11) 0.7748(6) 0.09624(15) 1.000 0.027(2) d .
C2 C Uani 0.5309(10) 0.8836(5) 0.07803(14) 1.000 0.0283(19) d .
C3 C Uani 0.4054(11) 0.9485(7) 0.06939(18) 1.000 0.042(3) d .
C4 C Uani 0.4514(15) 1.0536(7) 0.05514(18) 1.000 0.053(4) d .
C5 C Uani 0.6018(15) 1.0529(8) 0.05498(19) 1.000 0.058(4) d .
C6 C Uani 0.6532(11) 0.9478(7) 0.06902(18) 1.000 0.038(3) d .
C7 C Uani 0.5270(14) 1.0163(7) 0.14345(16) 1.000 0.054(3) d .
C8 C Uani 0.4093(13) 1.0798(9) 0.1342(2) 1.000 0.064(4) d .
C9 C Uani 0.4607(17) 1.1886(7) 0.12067(19) 1.000 0.058(4) d .
C10 C Uani 0.6092(16) 1.1868(9) 0.1205(2) 1.000 0.064(5) d .
C11 C Uani 0.6487(13) 1.0781(9) 0.1352(2) 1.000 0.060(4) d .
C12 C Uani 0.5309(9) 0.4514(5) 0.08228(13) 1.000 0.0183(17) d .
C13 C Uani 0.5342(8) 0.3922(5) 0.05339(13) 1.000 0.0167(17) d .
C14 C Uani 0.6558(8) 0.3675(7) 0.03580(17) 1.000 0.024(3) d .
C15 C Uani 0.6086(10) 0.3240(7) 0.00794(17) 1.000 0.030(3) d .
C16 C Uani 0.4607(9) 0.3234(6) 0.00733(14) 1.000 0.021(2) d .
C17 C Uani 0.4070(9) 0.3667(7) 0.03536(17) 1.000 0.029(3) d .
C18 C Uani 0.6004(12) 0.6596(7) 0.02230(19) 1.000 0.042(3) d .
C19 C Uani 0.6555(12) 0.6138(8) -0.0061(2) 1.000 0.047(4) d .
C20 C Uani 0.5378(14) 0.5864(7) -0.02311(16) 1.000 0.055(3) d .
C21 C Uani 0.4104(12) 0.6147(8) -0.0057(2) 1.000 0.056(4) d .
C22 C Uani 0.4517(8) 0.6581(6) 0.02141(18) 1.000 0.027(3) d .
C23 C Uani 0.3340(8) 0.3685(7) 0.17828(19) 1.000 0.026(3) d .
C24 C Uani 0.2898(11) 0.2808(8) 0.1998(2) 1.000 0.047(3) d .
C25 C Uani 0.7005(8) 0.3608(8) 0.17796(17) 1.000 0.025(3) d .
C26 C Uani 0.7205(11) 0.2600(8) 0.19811(19) 1.000 0.045(4) d .
C27 C Uani 0.3228(7) 0.7547(7) 0.18816(17) 1.000 0.021(3) d .
C28 C Uani 0.2685(9) 0.8246(8) 0.21252(19) 1.000 0.038(3) d .
C29 C Uani 0.7183(8) 0.7708(7) 0.18718(17) 1.000 0.025(3) d .
C30 C Uani 0.7543(10) 0.8562(8) 0.20975(19) 1.000 0.039(3) d .
B1 B Uani 1.0288(12) 0.5710(8) 0.1480(2) 1.000 0.0370(12) d U
N5 N Uani 1.0245(15) 0.9921(10) 0.1657(2) 1.000 0.104(5) d .
C31 C Uani 1.0322(15) 0.9354(10) 0.1450(3) 1.000 0.076(4) d .
C32 C Uani 1.0312(15) 0.8670(9) 0.1177(2) 1.000 0.080(5) d .
N6 N Uani 1.9954(8) 0.7126(7) 0.25717(17) 1.000 0.053(3) d .
C33 C Uani 1.9746(11) 0.6241(8) 0.24659(18) 1.000 0.045(3) d .
C34 C Uani 1.948(2) 0.5126(8) 0.2322(2) 1.000 0.130(7) d .
F5 F Uani 1.5059(6) 0.5492(3) 0.27797(9) 1.000 0.0457(16) d .
F6 F Uani 1.5350(9) 0.6724(4) 0.23872(11) 1.000 0.072(2) d .
F7 F Uani 1.5522(8) 0.4723(5) 0.23253(11) 1.000 0.083(3) d .
F8 F Uani 1.3428(6) 0.5581(6) 0.24059(14) 1.000 0.077(3) d .
B2 B Uani 1.4888(11) 0.5638(7) 0.24724(19) 1.000 0.035(3) d .
H3 H Uiso 0.30440 0.92380 0.07280 1.000 0.0510 c R
H4 H Uiso 0.38880 1.11740 0.04700 1.000 0.0640 c R
H5 H Uiso 0.66320 1.11760 0.04690 1.000 0.0690 c R
H6 H Uiso 0.75490 0.92430 0.07190 1.000 0.0450 c R
H7 H Uiso 0.52500 0.93760 0.15370 1.000 0.0650 c R
H8 H Uiso 0.30740 1.05720 0.13730 1.000 0.0760 c R
H9 H Uiso 0.39960 1.25310 0.11230 1.000 0.0690 c R
H10 H Uiso 0.67450 1.24900 0.11240 1.000 0.0760 c R
H11 H Uiso 0.74860 1.05050 0.13850 1.000 0.0730 c R
H14 H Uiso 0.75720 0.37770 0.04210 1.000 0.0280 c R
H15 H Uiso 0.67180 0.30040 -0.00900 1.000 0.0360 c R
H16 H Uiso 0.40090 0.29920 -0.01010 1.000 0.0250 c R
H17 H Uiso 0.30510 0.37530 0.04150 1.000 0.0340 c R
H18 H Uiso 0.65970 0.68720 0.03950 1.000 0.0510 c R
H19 H Uiso 0.75770 0.60560 -0.01210 1.000 0.0570 c R
H20 H Uiso 0.53920 0.55310 -0.04380 1.000 0.0660 c R
H21 H Uiso 0.30980 0.60320 -0.01250 1.000 0.0670 c R
H22 H Uiso 0.38660 0.68340 0.03790 1.000 0.0320 c R
H24A H Uiso 0.34700 0.28870 0.21800 1.000 0.0710 c R
H24B H Uiso 0.30320 0.20160 0.19130 1.000 0.0710 c R
H24C H Uiso 0.18900 0.29250 0.20460 1.000 0.0710 c R
H26A H Uiso 0.72790 0.28840 0.21880 1.000 0.0680 c R
H26B H Uiso 0.80790 0.21780 0.19270 1.000 0.0680 c R
H26C H Uiso 0.63900 0.20630 0.19640 1.000 0.0680 c R
H28A H Uiso 0.34240 0.83320 0.22780 1.000 0.0580 c R
H28B H Uiso 0.18520 0.78520 0.22120 1.000 0.0580 c R
H28C H Uiso 0.24090 0.90290 0.20510 1.000 0.0580 c R
H30A H Uiso 0.81690 0.81950 0.22460 1.000 0.0590 c R
H30B H Uiso 0.66720 0.88410 0.21950 1.000 0.0590 c R
H30C H Uiso 0.80340 0.92340 0.20050 1.000 0.0590 c R
H32A H Uiso 1.12160 0.82420 0.11580 1.000 0.1190 c R
H32B H Uiso 1.01920 0.92000 0.10060 1.000 0.1190 c R
H32C H Uiso 0.95240 0.81020 0.11830 1.000 0.1190 c R
H34A H Uiso 1.97520 0.44790 0.24560 1.000 0.1970 c R
H34B H Uiso 2.00460 0.50760 0.21380 1.000 0.1970 c R
H34C H Uiso 1.84670 0.50610 0.22730 1.000 0.1970 c R

loop_
_atom_type_symbol
_atom_type_description
_atom_type_scat_dispersion_real
_atom_type_scat_dispersion_imag
_atom_type_scat_source
C C 0.0033 0.0016 ' International Tables Vol C Tables 4.2.6.8 and 6.1.1.4'
H H 0.0000 0.0000 ' International Tables Vol C Tables 4.2.6.8 and 6.1.1.4'
B B 0.0013 0.0007 ' International Tables Vol C Tables 4.2.6.8 and 6.1.1.4'
F F 0.0171 0.0103 ' International Tables Vol C Tables 4.2.6.8 and 6.1.1.4'
Fe Fe 0.3463 0.8444 ' International Tables Vol C Tables 4.2.6.8 and 6.1.1.4'
Mo Mo -1.6832 0.6857 ' International Tables Vol C Tables 4.2.6.8 and 6.1.1.4'
N N 0.0061 0.0033 ' International Tables Vol C Tables 4.2.6.8 and 6.1.1.4'
O O 0.0106 0.0060 ' International Tables Vol C Tables 4.2.6.8 and 6.1.1.4'

loop_
_geom_angle_atom_site_label_1
_geom_angle_atom_site_label_2
_geom_angle_atom_site_label_3
_geom_angle
_geom_angle_publ_flag
Mo2 Mo1 O1 90.98(16) yes
Mo2 Mo1 O3 91.53(13) yes
Mo2 Mo1 N1 101.79(15) yes
Mo2 Mo1 N3 102.72(18) yes
O1 Mo1 O3 88.61(18) yes
O1 Mo1 N1 167.2(2) yes
O1 Mo1 N3 88.6(2) yes
O3 Mo1 N1 92.0(2) yes
O3 Mo1 N3 165.5(2) yes
N1 Mo1 N3 87.7(2) yes
Mo1 Mo2 F1 175.12(11) yes
Mo1 Mo2 O2 91.61(16) yes
Mo1 Mo2 O4 91.07(13) yes
Mo1 Mo2 N2 100.08(18) yes
Mo1 Mo2 N4 101.37(15) yes
F1 Mo2 O2 86.8(2) yes
F1 Mo2 O4 84.28(17) yes
F1 Mo2 N2 81.7(2) yes
F1 Mo2 N4 83.17(19) yes
O2 Mo2 O4 88.07(18) yes
O2 Mo2 N2 168.3(2) yes
O2 Mo2 N4 87.7(2) yes
O4 Mo2 N2 92.5(2) yes
O4 Mo2 N4 167.0(2) yes
N2 Mo2 N4 89.2(2) yes
C2 Fe1 C3 41.7(4) yes
C2 Fe1 C4 68.9(3) yes
C2 Fe1 C5 68.1(3) yes
C2 Fe1 C6 40.8(4) yes
C2 Fe1 C7 107.8(3) yes
C2 Fe1 C8 123.1(4) yes
C2 Fe1 C9 161.5(5) yes
C2 Fe1 C10 157.2(5) yes
C2 Fe1 C11 121.9(4) yes
C3 Fe1 C4 40.6(4) yes
C3 Fe1 C5 68.1(4) yes
C3 Fe1 C6 69.5(4) yes
C3 Fe1 C7 122.7(4) yes
C3 Fe1 C8 107.3(4) yes
C3 Fe1 C9 124.1(5) yes
C3 Fe1 C10 159.2(4) yes
C3 Fe1 C11 158.0(4) yes
C4 Fe1 C5 40.3(5) yes
C4 Fe1 C6 69.0(4) yes
C4 Fe1 C7 158.2(5) yes
C4 Fe1 C8 122.8(5) yes
C4 Fe1 C9 107.9(4) yes
C4 Fe1 C10 122.9(4) yes
C4 Fe1 C11 160.4(4) yes
C5 Fe1 C6 40.8(4) yes
C5 Fe1 C7 160.2(5) yes
C5 Fe1 C8 158.8(4) yes
C5 Fe1 C9 122.1(4) yes
C5 Fe1 C10 107.2(4) yes
C5 Fe1 C11 124.7(5) yes
C6 Fe1 C7 123.5(4) yes
C6 Fe1 C8 159.0(4) yes
C6 Fe1 C9 156.7(4) yes
C6 Fe1 C10 121.1(5) yes
C6 Fe1 C11 107.6(4) yes
C7 Fe1 C8 39.7(5) yes
C7 Fe1 C9 67.9(3) yes
C7 Fe1 C10 68.6(4) yes
C7 Fe1 C11 39.6(5) yes
C8 Fe1 C9 42.1(4) yes
C8 Fe1 C10 69.4(5) yes
C8 Fe1 C11 67.3(5) yes
C9 Fe1 C10 39.9(6) yes
C9 Fe1 C11 67.2(5) yes
C10 Fe1 C11 41.2(4) yes
C13 Fe2 C14 40.8(3) yes
C13 Fe2 C15 68.2(3) yes
C13 Fe2 C16 69.0(2) yes
C13 Fe2 C17 42.3(3) yes
C13 Fe2 C18 112.8(3) yes
C13 Fe2 C19 139.9(4) yes
C13 Fe2 C20 178.0(4) yes
C13 Fe2 C21 139.9(4) yes
C13 Fe2 C22 113.4(3) yes
C14 Fe2 C15 40.6(3) yes
C14 Fe2 C16 68.3(3) yes
C14 Fe2 C17 70.1(3) yes
C14 Fe2 C18 113.7(4) yes
C14 Fe2 C19 111.1(4) yes
C14 Fe2 C20 137.3(4) yes
C14 Fe2 C21 179.2(3) yes
C14 Fe2 C22 141.8(3) yes
C15 Fe2 C16 39.7(3) yes
C15 Fe2 C17 68.8(3) yes
C15 Fe2 C18 141.6(4) yes
C15 Fe2 C19 110.8(4) yes
C15 Fe2 C20 110.1(3) yes
C15 Fe2 C21 138.7(3) yes
C15 Fe2 C22 177.6(3) yes
C16 Fe2 C17 41.2(3) yes
C16 Fe2 C18 177.9(3) yes
C16 Fe2 C19 137.1(3) yes
C16 Fe2 C20 110.4(3) yes
C16 Fe2 C21 111.3(4) yes
C16 Fe2 C22 138.6(3) yes
C17 Fe2 C18 139.4(3) yes
C17 Fe2 C19 177.7(3) yes
C17 Fe2 C20 138.3(4) yes
C17 Fe2 C21 110.2(4) yes
C17 Fe2 C22 111.1(3) yes
C18 Fe2 C19 42.2(4) yes
C18 Fe2 C20 67.9(3) yes
C18 Fe2 C21 66.6(4) yes
C18 Fe2 C22 40.0(4) yes
C19 Fe2 C20 39.5(4) yes
C19 Fe2 C21 68.6(4) yes
C19 Fe2 C22 69.3(4) yes
C20 Fe2 C21 42.0(4) yes
C20 Fe2 C22 68.3(3) yes
C21 Fe2 C22 38.9(3) yes
Mo2 F1 B1 138.9(5) yes
Mo1 O1 C1 117.8(5) yes
Mo2 O2 C1 117.3(5) yes
Mo1 O3 C12 117.3(4) yes
Mo2 O4 C12 117.6(4) yes
Mo1 N1 C23 173.2(6) yes
Mo2 N2 C25 178.9(6) yes
Mo1 N3 C27 172.4(6) yes
Mo2 N4 C29 174.7(6) yes
O1 C1 O2 122.3(6) yes
O1 C1 C2 118.2(8) yes
O2 C1 C2 119.5(8) yes
Fe1 C2 C1 120.1(5) yes
Fe1 C2 C3 69.8(4) yes
Fe1 C2 C6 71.1(4) yes
C1 C2 C3 125.3(8) no
C1 C2 C6 125.4(8) no
C3 C2 C6 109.0(6) no
Fe1 C3 C2 68.5(4) yes
Fe1 C3 C4 70.6(5) yes
C2 C3 C4 107.4(9) no
Fe1 C4 C3 68.9(5) yes
Fe1 C4 C5 69.5(6) yes
C3 C4 C5 107.6(9) no
Fe1 C5 C4 70.2(6) yes
Fe1 C5 C6 69.8(5) yes
C4 C5 C6 109.9(9) no
Fe1 C6 C2 68.2(5) yes
Fe1 C6 C5 69.4(5) yes
C2 C6 C5 106.1(9) no
Fe1 C7 C8 68.5(5) yes
Fe1 C7 C11 69.9(5) yes
C8 C7 C11 108.5(8) no
Fe1 C8 C7 71.8(6) yes
Fe1 C8 C9 69.7(6) yes
C7 C8 C9 107.4(11) no
Fe1 C9 C8 68.2(5) yes
Fe1 C9 C10 70.8(6) yes
C8 C9 C10 108.8(10) no
Fe1 C10 C9 69.3(6) yes
Fe1 C10 C11 69.2(6) yes
C9 C10 C11 105.5(10) no
Fe1 C11 C7 70.5(6) yes
Fe1 C11 C10 69.6(6) yes
C7 C11 C10 109.7(11) no
O3 C12 O4 121.7(5) yes
O3 C12 C13 120.0(7) yes
O4 C12 C13 118.3(7) yes
Fe2 C13 C12 119.3(4) yes
Fe2 C13 C14 69.4(4) yes
Fe2 C13 C17 69.2(4) yes
C12 C13 C14 127.0(7) no
C12 C13 C17 124.1(7) no
C14 C13 C17 108.2(6) no
Fe2 C14 C13 69.8(4) yes
Fe2 C14 C15 70.4(5) yes
C13 C14 C15 107.8(7) no
Fe2 C15 C14 69.0(4) yes
Fe2 C15 C16 70.2(5) yes
C14 C15 C16 109.5(7) no
Fe2 C16 C15 70.1(4) yes
Fe2 C16 C17 69.3(4) yes
C15 C16 C17 109.4(7) no
Fe2 C17 C13 68.5(4) yes
Fe2 C17 C16 69.5(4) yes
C13 C17 C16 105.1(7) no
Fe2 C18 C19 69.4(5) yes
Fe2 C18 C22 71.0(5) yes
C19 C18 C22 108.9(8) no
Fe2 C19 C18 68.5(5) yes
Fe2 C19 C20 69.9(5) yes
C18 C19 C20 106.0(9) no
Fe2 C20 C19 70.6(5) yes
Fe2 C20 C21 69.4(5) yes
C19 C20 C21 108.3(7) no
Fe2 C21 C20 68.6(5) yes
Fe2 C21 C22 71.0(5) yes
C20 C21 C22 108.6(9) no
Fe2 C22 C18 69.1(4) yes
Fe2 C22 C21 70.1(5) yes
C18 C22 C21 108.3(8) no
N1 C23 C24 179.5(8) yes
N2 C25 C26 178.4(9) yes
N3 C27 C28 178.8(8) yes
N4 C29 C30 178.3(8) yes
C2 C3 H3 126.00 no
C4 C3 H3 126.00 no
Fe1 C3 H3 126.00 no
Fe1 C4 H4 126.00 no
C5 C4 H4 126.00 no
C3 C4 H4 126.00 no
Fe1 C5 H5 125.00 no
C6 C5 H5 125.00 no
C4 C5 H5 125.00 no
C2 C6 H6 127.00 no
C5 C6 H6 127.00 no
Fe1 C6 H6 127.00 no
C11 C7 H7 126.00 no
Fe1 C7 H7 126.00 no
C8 C7 H7 126.00 no
C7 C8 H8 126.00 no
C9 C8 H8 126.00 no
Fe1 C8 H8 126.00 no
Fe1 C9 H9 126.00 no
C10 C9 H9 126.00 no
C8 C9 H9 126.00 no
Fe1 C10 H10 127.00 no
C11 C10 H10 127.00 no
C9 C10 H10 127.00 no
C10 C11 H11 125.00 no
Fe1 C11 H11 125.00 no
C7 C11 H11 125.00 no
Fe2 C14 H14 126.00 no
C13 C14 H14 126.00 no
C15 C14 H14 126.00 no
Fe2 C15 H15 125.00 no
C16 C15 H15 125.00 no
C14 C15 H15 125.00 no
Fe2 C16 H16 125.00 no
C15 C16 H16 125.00 no
C17 C16 H16 125.00 no
Fe2 C17 H17 127.00 no
C13 C17 H17 127.00 no
C16 C17 H17 127.00 no
C22 C18 H18 126.00 no
C19 C18 H18 125.00 no
Fe2 C18 H18 126.00 no
Fe2 C19 H19 127.00 no
C18 C19 H19 127.00 no
C20 C19 H19 127.00 no
Fe2 C20 H20 126.00 no
C21 C20 H20 126.00 no
C19 C20 H20 126.00 no
Fe2 C21 H21 126.00 no
C20 C21 H21 126.00 no
C22 C21 H21 126.00 no
Fe2 C22 H22 126.00 no
C18 C22 H22 126.00 no
C21 C22 H22 126.00 no
H24A C24 H24C 110.00 no
H24B C24 H24C 109.00 no
H24A C24 H24B 110.00 no
C23 C24 H24A 110.00 no
C23 C24 H24B 109.00 no
C23 C24 H24C 109.00 no
C25 C26 H26B 110.00 no
C25 C26 H26C 109.00 no
C25 C26 H26A 110.00 no
H26A C26 H26C 109.00 no
H26B C26 H26C 109.00 no
H26A C26 H26B 109.00 no
C27 C28 H28A 109.00 no
C27 C28 H28C 109.00 no
H28A C28 H28B 110.00 no
C27 C28 H28B 109.00 no
H28B C28 H28C 109.00 no
H28A C28 H28C 110.00 no
C29 C30 H30B 109.00 no
C29 C30 H30C 110.00 no
H30A C30 H30C 109.00 no
H30B C30 H30C 109.00 no
H30A C30 H30B 110.00 no
C29 C30 H30A 109.00 no
N5 C31 C32 175.3(15) yes
C31 C32 H32B 109.00 no
C31 C32 H32C 109.00 no
C31 C32 H32A 109.00 no
H32A C32 H32C 109.00 no
H32B C32 H32C 110.00 no
H32A C32 H32B 110.00 no
N6 C33 C34 178.3(10) yes
H34A C34 H34B 109.00 no
H34A C34 H34C 110.00 no
C33 C34 H34C 110.00 no
C33 C34 H34A 110.00 no
C33 C34 H34B 109.00 no
H34B C34 H34C 110.00 no
F2 B1 F4 113.0(7) yes
F3 B1 F4 111.0(8) yes
F1 B1 F2 109.7(8) yes
F1 B1 F3 103.8(6) yes
F1 B1 F4 109.0(7) yes
F2 B1 F3 110.0(8) yes
F5 B2 F6 110.3(6) yes
F5 B2 F7 109.6(6) yes
F5 B2 F8 108.4(7) yes
F6 B2 F7 114.3(8) yes
F6 B2 F8 107.1(7) yes
F7 B2 F8 106.8(7) yes

loop_
_geom_bond_atom_site_label_1
_geom_bond_atom_site_label_2
_geom_bond_distance
_geom_bond_publ_flag
Mo1 Mo2 2.1314(7) yes
Mo1 O1 2.080(5) yes
Mo1 O3 2.083(5) yes
Mo1 N1 2.164(6) yes
Mo1 N3 2.151(7) yes
Mo2 F1 2.478(4) yes
Mo2 O2 2.075(5) yes
Mo2 O4 2.087(5) yes
Mo2 N2 2.140(7) yes
Mo2 N4 2.166(6) yes
Fe1 C2 2.013(6) yes
Fe1 C3 2.031(9) yes
Fe1 C4 2.053(9) yes
Fe1 C5 2.045(9) yes
Fe1 C6 2.051(9) yes
Fe1 C7 2.055(7) yes
Fe1 C8 2.012(10) yes
Fe1 C9 2.034(9) yes
Fe1 C10 2.053(11) yes
Fe1 C11 2.047(10) yes
Fe2 C13 2.031(6) yes
Fe2 C14 2.025(8) yes
Fe2 C15 2.043(8) yes
Fe2 C16 2.044(7) yes
Fe2 C17 2.042(8) yes
Fe2 C18 2.031(8) yes
Fe2 C19 2.043(10) yes
Fe2 C20 2.033(7) yes
Fe2 C21 2.044(10) yes
Fe2 C22 2.055(7) yes
F1 B1 1.445(11) yes
F2 B1 1.346(10) yes
F3 B1 1.397(11) yes
F4 B1 1.355(10) yes
F5 B2 1.393(9) yes
F6 B2 1.356(10) yes
F7 B2 1.362(10) yes
F8 B2 1.404(12) yes
O1 C1 1.268(11) yes
O2 C1 1.273(11) yes
O3 C12 1.276(9) yes
O4 C12 1.273(9) yes
N1 C23 1.127(10) yes
N2 C25 1.147(11) yes
N3 C27 1.131(10) yes
N4 C29 1.136(10) yes
N5 C31 1.128(16) yes
N6 C33 1.123(12) yes
C1 C2 1.475(9) no
C2 C6 1.417(13) no
C2 C3 1.441(13) no
C3 C4 1.415(12) no
C4 C5 1.41(2) no
C5 C6 1.427(13) no
C7 C8 1.381(16) no
C7 C11 1.389(16) no
C8 C9 1.453(14) no
C9 C10 1.39(2) no
C10 C11 1.442(14) no
C12 C13 1.455(8) no
C13 C17 1.469(11) no
C13 C14 1.414(10) no
C14 C15 1.411(11) no
C15 C16 1.389(13) no
C16 C17 1.437(10) no
C18 C22 1.397(14) no
C18 C19 1.466(13) no
C19 C20 1.377(16) no
C20 C21 1.463(16) no
C21 C22 1.364(12) no
C23 C24 1.442(12) no
C25 C26 1.464(12) no
C27 C28 1.439(12) no
C29 C30 1.437(12) no
C3 H3 1.0000 no
C4 H4 1.0000 no
C5 H5 1.0000 no
C6 H6 1.0000 no
C7 H7 1.0000 no
C8 H8 1.0000 no
C9 H9 1.0000 no
C10 H10 1.0000 no
C11 H11 1.0000 no
C14 H14 1.0000 no
C15 H15 1.0000 no
C16 H16 1.0000 no
C17 H17 1.0000 no
C18 H18 1.0000 no
C19 H19 1.0000 no
C20 H20 1.0000 no
C21 H21 1.0000 no
C22 H22 1.0000 no
C24 H24A 0.9800 no
C24 H24C 0.9800 no
C24 H24B 0.9800 no
C26 H26C 0.9800 no
C26 H26B 0.9800 no
C26 H26A 0.9800 no
C28 H28A 0.9800 no
C28 H28C 0.9800 no
C28 H28B 0.9800 no
C30 H30C 0.9800 no
C30 H30B 0.9800 no
C30 H30A 0.9800 no
C31 C32 1.445(16) no
C32 H32A 0.9800 no
C32 H32B 0.9800 no
C32 H32C 0.9800 no
C33 C34 1.437(13) no
C34 H34B 0.9800 no
C34 H34C 0.9800 no
C34 H34A 0.9800 no

loop_
_geom_hbond_atom_site_label_D
_geom_hbond_atom_site_label_H
_geom_hbond_atom_site_label_A
_geom_hbond_distance_DH
_geom_hbond_distance_HA
_geom_hbond_distance_DA
_geom_hbond_angle_DHA
_geom_hbond_site_symmetry_A
_geom_hbond_publ_flag
C24 H24C N6 0.9800 2.6000 3.386(12) 138.00 4_745 yes
C26 H26C F5 0.9800 2.5100 3.367(11) 146.00 4_745 yes
C28 H28B N6 0.9800 2.5400 3.487(11) 163.00 1_355 yes
C30 H30A N6 0.9800 2.5300 3.500(12) 172.00 1_455 yes
C30 H30B F5 0.9800 2.4800 3.321(10) 144.00 4_755 yes
C34 H34B F2 0.9800 2.4000 3.295(11) 152.00 1_655 yes

loop_
_geom_torsion_atom_site_label_1
_geom_torsion_atom_site_label_2
_geom_torsion_atom_site_label_3
_geom_torsion_atom_site_label_4
_geom_torsion
_geom_torsion_publ_flag
O1 Mo1 Mo2 O2 -0.17(19) no
O1 Mo1 Mo2 O4 -88.27(18) no
O1 Mo1 Mo2 N2 179.0(2) no
O1 Mo1 Mo2 N4 87.8(2) no
O3 Mo1 Mo2 O2 88.47(18) no
O3 Mo1 Mo2 O4 0.37(18) no
O3 Mo1 Mo2 N2 -92.4(2) no
O3 Mo1 Mo2 N4 176.5(2) no
N1 Mo1 Mo2 O2 -179.2(2) no
N1 Mo1 Mo2 O4 92.7(2) no
N1 Mo1 Mo2 N2 -0.1(2) no
N1 Mo1 Mo2 N4 -91.2(2) no
N3 Mo1 Mo2 O2 -88.9(2) no
N3 Mo1 Mo2 O4 -177.0(2) no
N3 Mo1 Mo2 N2 90.2(3) no
N3 Mo1 Mo2 N4 -1.0(3) no
Mo2 Mo1 O1 C1 -1.3(5) no
O3 Mo1 O1 C1 -92.8(5) no
N3 Mo1 O1 C1 101.4(5) no
Mo2 Mo1 O3 C12 -5.4(4) no
O1 Mo1 O3 C12 85.6(4) no
N1 Mo1 O3 C12 -107.2(4) no
O2 Mo2 F1 B1 131.4(7) no
O4 Mo2 F1 B1 -140.3(8) no
N2 Mo2 F1 B1 -46.9(7) no
N4 Mo2 F1 B1 43.3(7) no
Mo1 Mo2 O2 C1 1.7(5) no
F1 Mo2 O2 C1 177.1(5) no
O4 Mo2 O2 C1 92.7(5) no
N4 Mo2 O2 C1 -99.6(5) no
Mo1 Mo2 O4 C12 4.5(4) no
F1 Mo2 O4 C12 -174.0(4) no
O2 Mo2 O4 C12 -87.1(4) no
N2 Mo2 O4 C12 104.6(4) no
C3 Fe1 C2 C1 -119.8(10) no
C3 Fe1 C2 C6 119.6(6) no
C4 Fe1 C2 C1 -157.5(9) no
C4 Fe1 C2 C3 -37.7(6) no
C4 Fe1 C2 C6 81.9(6) no
C5 Fe1 C2 C1 159.0(9) no
C5 Fe1 C2 C3 -81.2(6) no
C5 Fe1 C2 C6 38.4(6) no
C6 Fe1 C2 C1 120.6(10) no
C6 Fe1 C2 C3 -119.6(6) no
C7 Fe1 C2 C1 -0.4(9) no
C7 Fe1 C2 C3 119.5(6) no
C7 Fe1 C2 C6 -121.0(6) no
C8 Fe1 C2 C1 -41.3(9) no
C8 Fe1 C2 C3 78.5(6) no
C8 Fe1 C2 C6 -161.9(5) no
C10 Fe1 C2 C1 76.7(12) no
C10 Fe1 C2 C3 -163.4(8) no
C10 Fe1 C2 C6 -43.9(10) no
C11 Fe1 C2 C1 40.8(9) no
C11 Fe1 C2 C3 160.6(5) no
C11 Fe1 C2 C6 -79.8(6) no
C2 Fe1 C3 C4 -118.7(8) no
C4 Fe1 C3 C2 118.7(8) no
C5 Fe1 C3 C2 81.2(5) no
C5 Fe1 C3 C4 -37.4(7) no
C6 Fe1 C3 C2 37.4(4) no
C6 Fe1 C3 C4 -81.3(7) no
C7 Fe1 C3 C2 -80.0(6) no
C7 Fe1 C3 C4 161.3(7) no
C8 Fe1 C3 C2 -120.7(5) no
C8 Fe1 C3 C4 120.6(7) no
C9 Fe1 C3 C2 -164.0(5) no
C9 Fe1 C3 C4 77.4(7) no
C10 Fe1 C3 C2 161.9(11) no
C10 Fe1 C3 C4 43.2(15) no
C11 Fe1 C3 C2 -48.9(13) no
C11 Fe1 C3 C4 -167.5(11) no
C2 Fe1 C4 C3 38.8(6) no
C2 Fe1 C4 C5 -80.6(6) no
C3 Fe1 C4 C5 -119.4(8) no
C5 Fe1 C4 C3 119.4(8) no
C6 Fe1 C4 C3 82.6(6) no
C6 Fe1 C4 C5 -36.8(5) no
C7 Fe1 C4 C3 -46.7(12) no
C7 Fe1 C4 C5 -166.0(8) no
C8 Fe1 C4 C3 -77.9(7) no
C8 Fe1 C4 C5 162.8(5) no
C9 Fe1 C4 C3 -121.9(7) no
C9 Fe1 C4 C5 118.8(6) no
C10 Fe1 C4 C3 -163.2(7) no
C10 Fe1 C4 C5 77.4(7) no
C2 Fe1 C5 C4 82.8(5) no
C2 Fe1 C5 C6 -38.4(6) no
C3 Fe1 C5 C4 37.6(5) no
C3 Fe1 C5 C6 -83.6(6) no
C4 Fe1 C5 C6 -121.2(8) no
C6 Fe1 C5 C4 121.2(8) no
C8 Fe1 C5 C4 -43.6(14) no
C8 Fe1 C5 C6 -164.8(11) no
C9 Fe1 C5 C4 -79.8(7) no
C9 Fe1 C5 C6 159.0(7) no
C10 Fe1 C5 C4 -120.9(6) no
C10 Fe1 C5 C6 117.9(7) no
C11 Fe1 C5 C4 -162.8(5) no
C11 Fe1 C5 C6 76.0(7) no
C2 Fe1 C6 C5 118.0(8) no
C3 Fe1 C6 C2 -38.2(5) no
C3 Fe1 C6 C5 79.8(7) no
C4 Fe1 C6 C2 -81.7(5) no
C4 Fe1 C6 C5 36.3(7) no
C5 Fe1 C6 C2 -118.0(8) no
C7 Fe1 C6 C2 78.2(6) no
C7 Fe1 C6 C5 -163.8(7) no
C8 Fe1 C6 C2 46.7(13) no
C8 Fe1 C6 C5 164.7(12) no
C9 Fe1 C6 C2 -168.4(10) no
C9 Fe1 C6 C5 -50.4(13) no
C10 Fe1 C6 C2 161.8(5) no
C10 Fe1 C6 C5 -80.2(7) no
C11 Fe1 C6 C2 118.7(5) no
C11 Fe1 C6 C5 -123.3(7) no
C2 Fe1 C7 C8 -120.8(6) no
C2 Fe1 C7 C11 118.8(6) no
C3 Fe1 C7 C8 -77.2(7) no
C3 Fe1 C7 C11 162.3(6) no
C4 Fe1 C7 C8 -43.0(11) no
C4 Fe1 C7 C11 -163.5(9) no
C6 Fe1 C7 C8 -163.0(6) no
C6 Fe1 C7 C11 76.5(7) no
C8 Fe1 C7 C11 -120.5(8) no
C9 Fe1 C7 C8 40.1(7) no
C9 Fe1 C7 C11 -80.5(7) no
C10 Fe1 C7 C8 83.2(7) no
C10 Fe1 C7 C11 -37.4(7) no
C11 Fe1 C7 C8 120.5(8) no
C2 Fe1 C8 C7 77.7(7) no
C2 Fe1 C8 C9 -165.2(7) no
C3 Fe1 C8 C7 120.8(6) no
C3 Fe1 C8 C9 -122.1(7) no
C4 Fe1 C8 C7 162.5(5) no
C4 Fe1 C8 C9 -80.4(8) no
C5 Fe1 C8 C7 -165.5(11) no
C5 Fe1 C8 C9 -48.3(15) no
C6 Fe1 C8 C7 43.1(15) no
C6 Fe1 C8 C9 160.2(11) no
C7 Fe1 C8 C9 117.2(10) no
C9 Fe1 C8 C7 -117.2(10) no
C10 Fe1 C8 C7 -80.9(7) no
C10 Fe1 C8 C9 36.2(7) no
C11 Fe1 C8 C7 -36.5(6) no
C11 Fe1 C8 C9 80.6(8) no
C3 Fe1 C9 C8 77.6(7) no
C3 Fe1 C9 C10 -161.9(5) no
C4 Fe1 C9 C8 119.4(7) no
C4 Fe1 C9 C10 -120.1(6) no
C5 Fe1 C9 C8 161.4(7) no
C5 Fe1 C9 C10 -78.1(7) no
C6 Fe1 C9 C8 -162.2(9) no
C6 Fe1 C9 C10 -41.7(12) no
C7 Fe1 C9 C8 -37.8(7) no
C7 Fe1 C9 C10 82.6(6) no
C8 Fe1 C9 C10 120.5(9) no
C10 Fe1 C9 C8 -120.5(9) no
C11 Fe1 C9 C8 -80.8(7) no
C11 Fe1 C9 C10 39.7(6) no
C2 Fe1 C10 C9 -166.0(7) no
C2 Fe1 C10 C11 -49.3(12) no
C3 Fe1 C10 C9 46.4(14) no
C3 Fe1 C10 C11 163.1(10) no
C4 Fe1 C10 C9 78.4(7) no
C4 Fe1 C10 C11 -164.9(7) no
C5 Fe1 C10 C9 119.8(6) no
C5 Fe1 C10 C11 -123.5(7) no
C6 Fe1 C10 C9 162.2(5) no
C6 Fe1 C10 C11 -81.2(7) no
C7 Fe1 C10 C9 -80.7(6) no
C7 Fe1 C10 C11 36.0(7) no
C8 Fe1 C10 C9 -38.1(5) no
C8 Fe1 C10 C11 78.6(7) no
C9 Fe1 C10 C11 116.7(8) no
C11 Fe1 C10 C9 -116.7(8) no
C2 Fe1 C11 C7 -79.3(7) no
C2 Fe1 C11 C10 159.8(7) no
C3 Fe1 C11 C7 -43.1(14) no
C3 Fe1 C11 C10 -164.0(11) no
C5 Fe1 C11 C7 -163.4(6) no
C5 Fe1 C11 C10 75.7(8) no
C6 Fe1 C11 C7 -121.7(6) no
C6 Fe1 C11 C10 117.4(7) no
C7 Fe1 C11 C10 -120.9(10) no
C8 Fe1 C11 C7 36.6(6) no
C8 Fe1 C11 C10 -84.3(7) no
C9 Fe1 C11 C7 82.5(7) no
C9 Fe1 C11 C10 -38.4(7) no
C10 Fe1 C11 C7 120.9(10) no
C14 Fe2 C13 C12 121.7(8) no
C14 Fe2 C13 C17 -120.0(6) no
C15 Fe2 C13 C12 159.7(7) no
C15 Fe2 C13 C14 38.0(5) no
C15 Fe2 C13 C17 -82.0(5) no
C16 Fe2 C13 C12 -157.4(7) no
C16 Fe2 C13 C14 80.8(5) no
C16 Fe2 C13 C17 -39.2(4) no
C17 Fe2 C13 C12 -118.3(8) no
C17 Fe2 C13 C14 120.0(6) no
C18 Fe2 C13 C12 21.4(7) no
C18 Fe2 C13 C14 -100.4(5) no
C18 Fe2 C13 C17 139.7(5) no
C19 Fe2 C13 C12 62.9(8) no
C19 Fe2 C13 C14 -58.8(6) no
C19 Fe2 C13 C17 -178.8(5) no
C21 Fe2 C13 C12 -58.9(8) no
C21 Fe2 C13 C14 179.4(5) no
C21 Fe2 C13 C17 59.4(6) no
C22 Fe2 C13 C12 -22.3(7) no
C22 Fe2 C13 C14 -144.0(4) no
C22 Fe2 C13 C17 96.0(4) no
C13 Fe2 C14 C15 118.5(6) no
C15 Fe2 C14 C13 -118.5(6) no
C16 Fe2 C14 C13 -82.5(4) no
C16 Fe2 C14 C15 36.1(5) no
C17 Fe2 C14 C13 -38.3(4) no
C17 Fe2 C14 C15 80.2(5) no
C18 Fe2 C14 C13 98.0(5) no
C18 Fe2 C14 C15 -143.5(5) no
C19 Fe2 C14 C13 143.8(4) no
C19 Fe2 C14 C15 -97.7(5) no
C20 Fe2 C14 C13 -179.5(5) no
C20 Fe2 C14 C15 -61.0(7) no
C22 Fe2 C14 C13 60.8(6) no
C22 Fe2 C14 C15 179.3(5) no
C13 Fe2 C15 C14 -38.2(4) no
C13 Fe2 C15 C16 82.9(4) no
C14 Fe2 C15 C16 121.1(6) no
C16 Fe2 C15 C14 -121.1(6) no
C17 Fe2 C15 C14 -83.9(5) no
C17 Fe2 C15 C16 37.3(4) no
C18 Fe2 C15 C14 61.4(7) no
C18 Fe2 C15 C16 -177.5(5) no
C19 Fe2 C15 C14 98.6(5) no
C19 Fe2 C15 C16 -140.3(5) no
C20 Fe2 C15 C14 140.8(5) no
C20 Fe2 C15 C16 -98.0(5) no
C21 Fe2 C15 C14 179.4(6) no
C21 Fe2 C15 C16 -59.5(7) no
C13 Fe2 C16 C15 -80.8(5) no
C13 Fe2 C16 C17 40.2(5) no
C14 Fe2 C16 C15 -36.8(4) no
C14 Fe2 C16 C17 84.2(5) no
C15 Fe2 C16 C17 121.0(6) no
C17 Fe2 C16 C15 -121.0(6) no
C19 Fe2 C16 C15 61.4(7) no
C19 Fe2 C16 C17 -177.7(6) no
C20 Fe2 C16 C15 97.3(6) no
C20 Fe2 C16 C17 -141.8(5) no
C21 Fe2 C16 C15 142.4(5) no
C21 Fe2 C16 C17 -96.7(5) no
C22 Fe2 C16 C15 177.2(5) no
C22 Fe2 C16 C17 -61.8(6) no
C13 Fe2 C17 C16 -116.5(6) no
C14 Fe2 C17 C13 37.0(4) no
C14 Fe2 C17 C16 -79.5(5) no
C15 Fe2 C17 C13 80.5(4) no
C15 Fe2 C17 C16 -36.0(5) no
C16 Fe2 C17 C13 116.5(6) no
C18 Fe2 C17 C13 -66.6(7) no
C18 Fe2 C17 C16 177.0(6) no
C20 Fe2 C17 C13 177.2(5) no
C20 Fe2 C17 C16 60.7(7) no
C21 Fe2 C17 C13 -143.8(4) no
C21 Fe2 C17 C16 99.7(5) no
C22 Fe2 C17 C13 -102.2(4) no
C22 Fe2 C17 C16 141.4(5) no
C13 Fe2 C18 C19 140.5(5) no
C13 Fe2 C18 C22 -99.8(5) no
C14 Fe2 C18 C19 95.9(6) no
C14 Fe2 C18 C22 -144.4(5) no
C15 Fe2 C18 C19 57.3(8) no
C15 Fe2 C18 C22 177.0(5) no
C17 Fe2 C18 C19 -177.5(6) no
C17 Fe2 C18 C22 -57.8(7) no
C19 Fe2 C18 C22 119.8(8) no
C20 Fe2 C18 C19 -37.6(6) no
C20 Fe2 C18 C22 82.2(6) no
C21 Fe2 C18 C19 -83.3(6) no
C21 Fe2 C18 C22 36.4(5) no
C22 Fe2 C18 C19 -119.8(8) no
C13 Fe2 C19 C18 -65.6(8) no
C13 Fe2 C19 C20 177.1(5) no
C14 Fe2 C19 C18 -102.4(6) no
C14 Fe2 C19 C20 140.3(6) no
C15 Fe2 C19 C18 -146.0(6) no
C15 Fe2 C19 C20 96.7(6) no
C16 Fe2 C19 C18 177.1(6) no
C16 Fe2 C19 C20 59.8(8) no
C18 Fe2 C19 C20 -117.3(8) no
C20 Fe2 C19 C18 117.3(8) no
C21 Fe2 C19 C18 78.4(6) no
C21 Fe2 C19 C20 -38.9(6) no
C22 Fe2 C19 C18 36.6(6) no
C22 Fe2 C19 C20 -80.7(6) no
C14 Fe2 C20 C19 -61.4(7) no
C14 Fe2 C20 C21 179.4(5) no
C15 Fe2 C20 C19 -98.7(6) no
C15 Fe2 C20 C21 142.1(5) no
C16 Fe2 C20 C19 -141.2(5) no
C16 Fe2 C20 C21 99.7(5) no
C17 Fe2 C20 C19 -178.9(5) no
C17 Fe2 C20 C21 61.9(7) no
C18 Fe2 C20 C19 40.1(6) no
C18 Fe2 C20 C21 -79.1(6) no
C19 Fe2 C20 C21 -119.2(7) no
C21 Fe2 C20 C19 119.2(7) no
C22 Fe2 C20 C19 83.3(6) no
C22 Fe2 C20 C21 -35.9(5) no
C13 Fe2 C21 C20 -179.4(5) no
C13 Fe2 C21 C22 60.8(8) no
C15 Fe2 C21 C20 -60.9(8) no
C15 Fe2 C21 C22 179.3(5) no
C16 Fe2 C21 C20 -97.2(6) no
C16 Fe2 C21 C22 143.0(5) no
C17 Fe2 C21 C20 -141.3(5) no
C17 Fe2 C21 C22 98.9(5) no
C18 Fe2 C21 C20 82.4(6) no
C18 Fe2 C21 C22 -37.4(5) no
C19 Fe2 C21 C20 36.6(5) no
C19 Fe2 C21 C22 -83.2(6) no
C20 Fe2 C21 C22 -119.8(8) no
C22 Fe2 C21 C20 119.8(8) no
C13 Fe2 C22 C18 98.1(5) no
C13 Fe2 C22 C21 -142.2(6) no
C14 Fe2 C22 C18 59.6(7) no
C14 Fe2 C22 C21 179.4(6) no
C16 Fe2 C22 C18 -177.7(5) no
C16 Fe2 C22 C21 -58.0(7) no
C17 Fe2 C22 C18 143.9(5) no
C17 Fe2 C22 C21 -96.4(6) no
C18 Fe2 C22 C21 119.7(8) no
C19 Fe2 C22 C18 -38.6(5) no
C19 Fe2 C22 C21 81.2(6) no
C20 Fe2 C22 C18 -81.0(6) no
C20 Fe2 C22 C21 38.7(6) no
C21 Fe2 C22 C18 -119.7(8) no
Mo2 F1 B1 F2 65.8(10) no
Mo2 F1 B1 F3 -176.6(5) no
Mo2 F1 B1 F4 -58.4(10) no
Mo1 O1 C1 O2 3.0(9) no
Mo1 O1 C1 C2 -175.5(4) no
Mo2 O2 C1 O1 -3.2(9) no
Mo2 O2 C1 C2 175.3(4) no
Mo1 O3 C12 O4 10.3(7) no
Mo1 O3 C12 C13 -170.2(4) no
Mo2 O4 C12 O3 -10.0(7) no
Mo2 O4 C12 C13 170.5(4) no
O1 C1 C2 Fe1 89.2(8) no
O1 C1 C2 C3 3.7(10) no
O1 C1 C2 C6 176.4(7) no
O2 C1 C2 Fe1 -89.4(8) no
O2 C1 C2 C3 -174.9(7) no
O2 C1 C2 C6 -2.2(10) no
Fe1 C2 C3 C4 60.1(5) no
C1 C2 C3 Fe1 113.3(6) no
C1 C2 C3 C4 173.4(6) no
C6 C2 C3 Fe1 -60.5(5) no
C6 C2 C3 C4 -0.4(8) no
Fe1 C2 C6 C5 -59.3(6) no
C1 C2 C6 Fe1 -114.0(6) no
C1 C2 C6 C5 -173.4(7) no
C3 C2 C6 Fe1 59.7(5) no
C3 C2 C6 C5 0.4(8) no
Fe1 C3 C4 C5 59.0(6) no
C2 C3 C4 Fe1 -58.8(5) no
C2 C3 C4 C5 0.2(9) no
Fe1 C4 C5 C6 58.6(6) no
C3 C4 C5 Fe1 -58.5(6) no
C3 C4 C5 C6 0.1(10) no
Fe1 C5 C6 C2 58.5(5) no
C4 C5 C6 Fe1 -58.8(6) no
C4 C5 C6 C2 -0.3(9) no
Fe1 C7 C8 C9 -61.0(6) no
C11 C7 C8 Fe1 58.6(6) no
C11 C7 C8 C9 -2.5(10) no
Fe1 C7 C11 C10 58.7(6) no
C8 C7 C11 Fe1 -57.7(6) no
C8 C7 C11 C10 1.0(10) no
Fe1 C8 C9 C10 -59.3(7) no
C7 C8 C9 Fe1 62.4(6) no
C7 C8 C9 C10 3.1(10) no
Fe1 C9 C10 C11 -60.1(6) no
C8 C9 C10 Fe1 57.7(6) no
C8 C9 C10 C11 -2.4(10) no
Fe1 C10 C11 C7 -59.3(7) no
C9 C10 C11 Fe1 60.2(6) no
C9 C10 C11 C7 0.9(10) no
O3 C12 C13 Fe2 89.4(7) no
O3 C12 C13 C14 174.6(6) no
O3 C12 C13 C17 5.8(9) no
O4 C12 C13 Fe2 -91.1(7) no
O4 C12 C13 C14 -5.9(9) no
O4 C12 C13 C17 -174.7(6) no
Fe2 C13 C14 C15 -60.4(5) no
C12 C13 C14 Fe2 -111.8(6) no
C12 C13 C14 C15 -172.2(6) no
C17 C13 C14 Fe2 58.5(5) no
C17 C13 C14 C15 -1.9(8) no
Fe2 C13 C17 C16 60.3(5) no
C12 C13 C17 Fe2 112.0(6) no
C12 C13 C17 C16 172.3(6) no
C14 C13 C17 Fe2 -58.6(5) no
C14 C13 C17 C16 1.7(8) no
Fe2 C14 C15 C16 -58.7(5) no
C13 C14 C15 Fe2 60.1(5) no
C13 C14 C15 C16 1.4(9) no
Fe2 C15 C16 C17 -58.3(5) no
C14 C15 C16 Fe2 58.0(6) no
C14 C15 C16 C17 -0.3(9) no
Fe2 C16 C17 C13 -59.6(5) no
C15 C16 C17 Fe2 58.7(5) no
C15 C16 C17 C13 -0.8(8) no
Fe2 C18 C19 C20 60.2(6) no
C22 C18 C19 Fe2 -60.2(6) no
C22 C18 C19 C20 0.0(9) no
Fe2 C18 C22 C21 -59.3(6) no
C19 C18 C22 Fe2 59.2(6) no
C19 C18 C22 C21 -0.2(9) no
Fe2 C19 C20 C21 59.4(6) no
C18 C19 C20 Fe2 -59.3(6) no
C18 C19 C20 C21 0.1(9) no
Fe2 C20 C21 C22 60.0(6) no
C19 C20 C21 Fe2 -60.2(6) no
C19 C20 C21 C22 -0.2(10) no
Fe2 C21 C22 C18 58.7(6) no
C20 C21 C22 Fe2 -58.5(6) no
C20 C21 C22 C18 0.2(9) no

loop_
_platon_squeeze_void_nr
_platon_squeeze_void_average_x
_platon_squeeze_void_average_y
_platon_squeeze_void_average_z
_platon_squeeze_void_volume
_platon_squeeze_void_count_electrons
_platon_squeeze_void_content
1 0.032 0.395 0.072 201 52 ' '
2 -0.033 0.895 0.428 201 52 ' '
3 0.467 0.605 0.572 201 52 ' '
4 0.532 0.105 0.928 201 52 ' '
